data_4114565
loop_
_publ_author_name
'Yuxia Liu'
'Thomas C. Stringfellow'
'David Ballweg'
'Ilia A. Guzei'
'Robert West'

_publ_contact_author
; 
   Prof. Robert West 
   Department of Chemistry 
   University of Wisconsin 
   1101 University Ave. 
   Madison, WI  53706-1396  USA 
;
_publ_contact_author_email west@chem.wisc.edu
_publ_contact_author_fax 1(608)2620381
_publ_contact_author_phone 1(608)2621873
_publ_section_title
;
 Structure and Chemistry of 1-Silafluorenyl Dianion, Its Derivatives, and
 an Organosilicon Diradical Dianion
;
_journal_name_full 'Journal of the American Chemical Society'
_journal_page_first 49
_journal_page_last 57
_journal_paper_doi 10.1021/ja011821m
_journal_volume 124
_journal_year 2002
_chemical_formula_sum 'C36 H57.33 K2 O10 Si'
_chemical_formula_weight 756.44
_chemical_name_systematic
; 
 ? 
;
_space_group_IT_number 2
_symmetry_cell_setting triclinic
_symmetry_space_group_name_Hall '-P 1'
_symmetry_space_group_name_H-M 'P -1'
_atom_sites_solution_hydrogens geom
_atom_sites_solution_primary direct
_atom_sites_solution_secondary difmap
_audit_creation_method SHELXL-97
_cell_angle_alpha 95.020(2)
_cell_angle_beta 98.726(2)
_cell_angle_gamma 96.053(2)
_cell_formula_units_Z 3
_cell_length_a 10.5459(9)
_cell_length_b 15.9281(12)
_cell_length_c 17.8197(15)
_cell_measurement_temperature 173(2)
_cell_volume 2925.8(4)
_computing_cell_refinement 'Bruker SMART'
_computing_data_collection 'Bruker SMART'
_computing_data_reduction 'Bruker SHELXTL'
_computing_molecular_graphics 'Bruker SHELXTL'
_computing_publication_material 'Bruker SHELXTL'
_computing_structure_refinement 'SHELXL-97 (Sheldrick, 1997)'
_computing_structure_solution 'SHELXS-97 (Sheldrick, 1990)'
_diffrn_ambient_temperature 173(2)
_diffrn_measured_fraction_theta_full 0.927
_diffrn_measured_fraction_theta_max 0.927
_diffrn_measurement_device_type 'CCD area detector'
_diffrn_measurement_method 'phi and omega scans'
_diffrn_radiation_monochromator graphite
_diffrn_radiation_source 'fine-focus sealed tube'
_diffrn_radiation_type MoK\a
_diffrn_radiation_wavelength 0.71073
_diffrn_reflns_av_R_equivalents 0.0000
_diffrn_reflns_av_sigmaI/netI 0.1062
_diffrn_reflns_limit_h_max 12
_diffrn_reflns_limit_h_min -13
_diffrn_reflns_limit_k_max 19
_diffrn_reflns_limit_k_min -19
_diffrn_reflns_limit_l_max 22
_diffrn_reflns_limit_l_min 0
_diffrn_reflns_number 11090
_diffrn_reflns_theta_full 26.37
_diffrn_reflns_theta_max 26.37
_diffrn_reflns_theta_min 1.65
_exptl_absorpt_coefficient_mu 0.327
_exptl_absorpt_correction_T_max 0.9376
_exptl_absorpt_correction_T_min 0.9027
_exptl_absorpt_correction_type none
_exptl_crystal_density_diffrn 1.288
_exptl_crystal_F_000 1216
_exptl_crystal_size_max 0.32
_exptl_crystal_size_mid 0.27
_exptl_crystal_size_min 0.20
_refine_diff_density_max 0.422
_refine_diff_density_min -0.388
_refine_diff_density_rms 0.079
_refine_ls_extinction_method none
_refine_ls_goodness_of_fit_ref 1.026
_refine_ls_hydrogen_treatment mixed
_refine_ls_matrix_type full
_refine_ls_number_parameters 604
_refine_ls_number_reflns 11090
_refine_ls_number_restraints 42
_refine_ls_restrained_S_all 1.026
_refine_ls_R_factor_all 0.1203
_refine_ls_R_factor_gt 0.0630
_refine_ls_shift/su_max 0.001
_refine_ls_shift/su_mean 0.000
_refine_ls_structure_factor_coef Fsqd
_refine_ls_weighting_details 'calc w=1/[\s^2^(Fo^2^)+(0.0920P)^2^+0.0000P] where P=(Fo^2^+2Fc^2^)/3'
_refine_ls_weighting_scheme calc
_refine_ls_wR_factor_gt 0.1690
_refine_ls_wR_factor_ref 0.1963
_reflns_number_gt 5670
_reflns_number_total 11090
_reflns_threshold_expression >2sigma(I)
_cod_data_source_file ja011821m_4.cif
_cod_data_source_block west14p
_cod_database_code 4114565

loop_
_symmetry_equiv_pos_as_xyz
'x, y, z'
'-x, -y, -z'

loop_
_atom_site_label
_atom_site_type_symbol
_atom_site_fract_x
_atom_site_fract_y
_atom_site_fract_z
_atom_site_U_iso_or_equiv
_atom_site_adp_type
_atom_site_occupancy
_atom_site_symmetry_multiplicity
_atom_site_calc_flag
_atom_site_refinement_flags
_atom_site_disorder_assembly
_atom_site_disorder_group
K1 K 1.11217(10) -0.39828(6) 0.77423(6) 0.0388(3) Uani 1 1 d . . .
K2 K 0.59462(10) 0.04783(7) 0.66081(6) 0.0468(3) Uani 1 1 d . . .
K3 K 0.93833(10) -0.05630(6) 0.89702(6) 0.0377(3) Uani 1 1 d . . .
O1 O 1.1236(4) -0.3287(2) 0.62337(19) 0.0525(9) Uani 1 1 d . . .
O2 O 1.3524(3) -0.3633(2) 0.7148(2) 0.0524(9) Uani 1 1 d . . .
O3 O 1.3346(3) -0.5057(2) 0.79863(18) 0.0458(8) Uani 1 1 d . . .
O4 O 1.0920(3) -0.55984(19) 0.83401(18) 0.0454(8) Uani 1 1 d . . .
O5 O 0.8671(3) -0.5184(2) 0.74448(19) 0.0525(9) Uani 1 1 d . . .
O6 O 0.8850(3) -0.3703(2) 0.67062(19) 0.0571(10) Uani 1 1 d . . .
O7 O 0.5135(3) -0.0889(2) 0.74606(19) 0.0492(9) Uani 1 1 d . . .
O8 O 0.7805(3) -0.0837(2) 0.73317(17) 0.0447(8) Uani 1 1 d . . .
O9 O 0.8748(3) 0.0673(2) 0.67230(18) 0.0494(9) Uani 1 1 d . . .
O10 O 0.7641(3) 0.2173(2) 0.69627(18) 0.0496(9) Uani 1 1 d . . .
O11 O 0.5016(3) 0.2053(2) 0.71654(19) 0.0481(9) Uani 1 1 d . . .
O12 O 0.3966(3) 0.05791(19) 0.77197(17) 0.0418(8) Uani 1 1 d . . .
O13 O 1.1251(3) 0.09975(17) 0.95296(16) 0.0343(7) Uani 1 1 d . . .
O14 O 0.8771(3) 0.09943(17) 0.86741(15) 0.0327(7) Uani 1 1 d . . .
O15 O 0.7216(3) -0.00815(17) 0.94457(16) 0.0355(7) Uani 1 1 d . . .
Si1 Si 1.12664(12) -0.19980(7) 0.86104(7) 0.0321(3) Uani 1 1 d D . .
C1 C 0.9852(4) -0.2652(2) 0.8866(2) 0.0299(10) Uani 1 1 d D . .
C2 C 0.8495(4) -0.2615(3) 0.8681(2) 0.0370(11) Uani 1 1 d D . .
H2 H 0.8208 -0.2221 0.8341 0.044 Uiso 1 1 calc R . .
C3 C 0.7583(4) -0.3118(3) 0.8967(3) 0.0415(12) Uani 1 1 d D . .
H3 H 0.6694 -0.3053 0.8837 0.050 Uiso 1 1 calc R . .
C4 C 0.7960(4) -0.3723(3) 0.9447(3) 0.0385(11) Uani 1 1 d D . .
H4 H 0.7321 -0.4073 0.9638 0.046 Uiso 1 1 calc R . .
C5 C 0.9247(4) -0.3820(3) 0.9650(2) 0.0361(11) Uani 1 1 d D . .
H5 H 0.9493 -0.4244 0.9967 0.043 Uiso 1 1 calc R . .
C6 C 1.0206(4) -0.3279(2) 0.9379(2) 0.0293(10) Uani 1 1 d D . .
C7 C 1.1602(4) -0.3259(2) 0.9574(2) 0.0309(10) Uani 1 1 d D . .
C8 C 1.2231(4) -0.3772(3) 1.0076(2) 0.0360(11) Uani 1 1 d D . .
H8 H 1.1737 -0.4202 1.0282 0.043 Uiso 1 1 calc R . .
C9 C 1.3560(5) -0.3656(3) 1.0273(3) 0.0481(13) Uani 1 1 d D . .
H9 H 1.3980 -0.3997 1.0621 0.058 Uiso 1 1 calc R . .
C10 C 1.4283(5) -0.3030(3) 0.9955(3) 0.0475(13) Uani 1 1 d D . .
H10 H 1.5196 -0.2944 1.0095 0.057 Uiso 1 1 calc R . .
C11 C 1.3695(4) -0.2548(3) 0.9451(3) 0.0363(11) Uani 1 1 d D . .
H11 H 1.4216 -0.2144 0.9233 0.044 Uiso 1 1 calc R . .
C12 C 1.2312(4) -0.2622(2) 0.9233(2) 0.0301(10) Uani 1 1 d D . .
Si2 Si 0.5407(3) 0.12758(16) 0.48250(15) 0.0447(7) Uani 0.50 1 d PD . -1
C13 C 0.4007(11) 0.0612(6) 0.5080(7) 0.0572(10) Uani 0.50 1 d PD . -1
C14 C 0.2733(11) 0.0844(7) 0.5180(6) 0.0572(10) Uani 0.50 1 d PD A -1
H14 H 0.2563 0.1413 0.5132 0.069 Uiso 0.50 1 calc PR A -1
C15 C 0.1781(12) 0.0270(7) 0.5338(6) 0.0572(10) Uani 0.50 1 d PD A -1
H15 H 0.0956 0.0432 0.5395 0.069 Uiso 0.50 1 calc PR A -1
C16 C 0.2048(11) -0.0570(6) 0.5417(6) 0.0572(10) Uani 0.50 1 d PD A -1
H16 H 0.1388 -0.0961 0.5543 0.069 Uiso 0.50 1 calc PR A -1
C17 C 0.3201(10) -0.0859(6) 0.5323(5) 0.0572(10) Uani 0.50 1 d PD A -1
H17 H 0.3333 -0.1433 0.5377 0.069 Uiso 0.50 1 calc PR A -1
C18 C 0.4192(11) -0.0269(7) 0.5143(9) 0.0572(10) Uani 0.50 1 d PD . -1
C19 C 0.5499(11) -0.0454(6) 0.5008(7) 0.0572(10) Uani 0.50 1 d PDU . -1
C20 C 0.5944(11) -0.1256(6) 0.4996(5) 0.0572(10) Uani 0.50 1 d PD B -1
H20 H 0.5409 -0.1738 0.5095 0.069 Uiso 0.50 1 calc PR B -1
C21 C 0.7172(11) -0.1333(7) 0.4837(6) 0.0572(10) Uani 0.50 1 d PD B -1
H21 H 0.7492 -0.1869 0.4822 0.069 Uiso 0.50 1 calc PR B -1
C22 C 0.7920(13) -0.0625(6) 0.4701(6) 0.0572(10) Uani 0.50 1 d PD B -1
H22 H 0.8774 -0.0686 0.4614 0.069 Uiso 0.50 1 calc PR B -1
C23 C 0.7518(11) 0.0182(7) 0.4682(6) 0.0572(10) Uani 0.50 1 d PD B -1
H23 H 0.8081 0.0650 0.4580 0.069 Uiso 0.50 1 calc PR B -1
C24 C 0.6205(11) 0.0290(7) 0.4822(9) 0.0572(10) Uani 0.50 1 d PD . -1
C25 C 1.2467(6) -0.2812(4) 0.6260(4) 0.0678(17) Uani 1 1 d . . .
H25A H 1.2596 -0.2335 0.6670 0.081 Uiso 1 1 calc R . .
H25B H 1.2507 -0.2572 0.5769 0.081 Uiso 1 1 calc R . .
C26 C 1.3486(6) -0.3360(4) 0.6405(3) 0.0661(17) Uani 1 1 d . . .
H26A H 1.3320 -0.3860 0.6017 0.079 Uiso 1 1 calc R . .
H26B H 1.4331 -0.3046 0.6366 0.079 Uiso 1 1 calc R . .
C27 C 1.4569(5) -0.4095(3) 0.7373(3) 0.0583(15) Uani 1 1 d . . .
H27A H 1.5394 -0.3718 0.7429 0.070 Uiso 1 1 calc R . .
H27B H 1.4582 -0.4567 0.6975 0.070 Uiso 1 1 calc R . .
C28 C 1.4439(5) -0.4437(3) 0.8106(3) 0.0546(14) Uani 1 1 d . . .
H28A H 1.5224 -0.4695 0.8296 0.066 Uiso 1 1 calc R . .
H28B H 1.4333 -0.3975 0.8492 0.066 Uiso 1 1 calc R . .
C29 C 1.3189(5) -0.5476(3) 0.8647(3) 0.0520(14) Uani 1 1 d . . .
H29A H 1.3138 -0.5055 0.9081 0.062 Uiso 1 1 calc R . .
H29B H 1.3935 -0.5791 0.8790 0.062 Uiso 1 1 calc R . .
C30 C 1.1968(5) -0.6079(3) 0.8465(3) 0.0554(14) Uani 1 1 d . . .
H30A H 1.1985 -0.6468 0.8002 0.066 Uiso 1 1 calc R . .
H30B H 1.1879 -0.6424 0.8894 0.066 Uiso 1 1 calc R . .
C31 C 0.9724(5) -0.6105(3) 0.8236(3) 0.0518(14) Uani 1 1 d . . .
H31A H 0.9662 -0.6425 0.8683 0.062 Uiso 1 1 calc R . .
H31B H 0.9641 -0.6518 0.7777 0.062 Uiso 1 1 calc R . .
C32 C 0.8685(5) -0.5560(3) 0.8142(3) 0.0521(14) Uani 1 1 d . . .
H32A H 0.7843 -0.5901 0.8139 0.063 Uiso 1 1 calc R . .
H32B H 0.8822 -0.5109 0.8576 0.063 Uiso 1 1 calc R . .
C33 C 0.7654(5) -0.4674(4) 0.7330(3) 0.0643(16) Uani 1 1 d . . .
H33A H 0.7743 -0.4226 0.7763 0.077 Uiso 1 1 calc R . .
H33B H 0.6812 -0.5025 0.7297 0.077 Uiso 1 1 calc R . .
C34 C 0.7715(5) -0.4276(4) 0.6601(4) 0.0668(17) Uani 1 1 d . . .
H34A H 0.7723 -0.4719 0.6177 0.080 Uiso 1 1 calc R . .
H34B H 0.6950 -0.3973 0.6473 0.080 Uiso 1 1 calc R . .
C35 C 0.8977(6) -0.3284(4) 0.6049(3) 0.0619(16) Uani 1 1 d . . .
H35A H 0.8267 -0.2929 0.5948 0.074 Uiso 1 1 calc R . .
H35B H 0.8919 -0.3709 0.5601 0.074 Uiso 1 1 calc R . .
C36 C 1.0250(6) -0.2740(4) 0.6168(3) 0.0699(17) Uani 1 1 d . . .
H36A H 1.0313 -0.2403 0.5731 0.084 Uiso 1 1 calc R . .
H36B H 1.0344 -0.2343 0.6639 0.084 Uiso 1 1 calc R . .
C37 C 0.5892(5) -0.1548(3) 0.7638(3) 0.0505(13) Uani 1 1 d . . .
H37A H 0.5334 -0.2099 0.7569 0.061 Uiso 1 1 calc R . .
H37B H 0.6324 -0.1445 0.8177 0.061 Uiso 1 1 calc R . .
C38 C 0.6881(5) -0.1576(3) 0.7122(3) 0.0496(14) Uani 1 1 d . . .
H38A H 0.7316 -0.2094 0.7172 0.060 Uiso 1 1 calc R . .
H38B H 0.6463 -0.1586 0.6584 0.060 Uiso 1 1 calc R . .
C39 C 0.8760(5) -0.0822(3) 0.6848(3) 0.0557(15) Uani 1 1 d . . .
H39A H 0.8342 -0.0944 0.6307 0.067 Uiso 1 1 calc R . .
H39B H 0.9337 -0.1261 0.6966 0.067 Uiso 1 1 calc R . .
C40 C 0.9523(5) 0.0037(4) 0.6974(3) 0.0563(15) Uani 1 1 d . . .
H40A H 0.9871 0.0174 0.7524 0.068 Uiso 1 1 calc R . .
H40B H 1.0263 0.0033 0.6692 0.068 Uiso 1 1 calc R . .
C41 C 0.9450(5) 0.1473(3) 0.6774(3) 0.0544(14) Uani 1 1 d . . .
H41A H 1.0166 0.1450 0.6475 0.065 Uiso 1 1 calc R . .
H41B H 0.9822 0.1668 0.7313 0.065 Uiso 1 1 calc R . .
C42 C 0.8567(5) 0.2061(3) 0.6470(3) 0.0486(13) Uani 1 1 d . . .
H42A H 0.9063 0.2615 0.6433 0.058 Uiso 1 1 calc R . .
H42B H 0.8121 0.1830 0.5953 0.058 Uiso 1 1 calc R . .
C43 C 0.6806(5) 0.2783(3) 0.6733(3) 0.0536(14) Uani 1 1 d . . .
H43A H 0.6340 0.2611 0.6208 0.064 Uiso 1 1 calc R . .
H43B H 0.7310 0.3346 0.6744 0.064 Uiso 1 1 calc R . .
C44 C 0.5853(5) 0.2822(3) 0.7293(3) 0.0540(14) Uani 1 1 d . . .
H44A H 0.6323 0.2899 0.7824 0.065 Uiso 1 1 calc R . .
H44B H 0.5351 0.3307 0.7213 0.065 Uiso 1 1 calc R . .
C45 C 0.4044(5) 0.2059(3) 0.7624(3) 0.0518(13) Uani 1 1 d . . .
H45A H 0.3515 0.2525 0.7511 0.062 Uiso 1 1 calc R . .
H45B H 0.4435 0.2149 0.8171 0.062 Uiso 1 1 calc R . .
C46 C 0.3222(5) 0.1223(3) 0.7453(3) 0.0467(13) Uani 1 1 d . . .
H46A H 0.2453 0.1234 0.7710 0.056 Uiso 1 1 calc R . .
H46B H 0.2922 0.1103 0.6896 0.056 Uiso 1 1 calc R . .
C47 C 0.3244(5) -0.0241(3) 0.7594(3) 0.0472(13) Uani 1 1 d . . .
H47A H 0.2936 -0.0401 0.7042 0.057 Uiso 1 1 calc R . .
H47B H 0.2485 -0.0250 0.7861 0.057 Uiso 1 1 calc R . .
C48 C 0.4127(5) -0.0835(3) 0.7900(3) 0.0467(13) Uani 1 1 d . . .
H48A H 0.4499 -0.0634 0.8438 0.056 Uiso 1 1 calc R . .
H48B H 0.3640 -0.1404 0.7888 0.056 Uiso 1 1 calc R . .
C49 C 1.3126(4) 0.0270(3) 0.9851(3) 0.0470(13) Uani 1 1 d . . .
H49A H 1.2740 -0.0191 0.9448 0.056 Uiso 1 1 calc R . .
H49B H 1.4077 0.0323 0.9884 0.056 Uiso 1 1 calc R . .
C50 C 1.2641(4) 0.1089(3) 0.9660(3) 0.0430(12) Uani 1 1 d . . .
H50A H 1.2975 0.1538 1.0086 0.052 Uiso 1 1 calc R . .
H50B H 1.2964 0.1264 0.9197 0.052 Uiso 1 1 calc R . .
C51 C 1.0801(4) 0.1746(3) 0.9267(3) 0.0380(11) Uani 1 1 d . . .
H51A H 1.1033 0.1818 0.8757 0.046 Uiso 1 1 calc R . .
H51B H 1.1219 0.2246 0.9621 0.046 Uiso 1 1 calc R . .
C52 C 0.9362(4) 0.1691(2) 0.9221(2) 0.0325(10) Uani 1 1 d . . .
H52A H 0.9123 0.1604 0.9727 0.039 Uiso 1 1 calc R . .
H52B H 0.9057 0.2226 0.9064 0.039 Uiso 1 1 calc R . .
C53 C 0.7390(4) 0.0928(3) 0.8544(3) 0.0399(11) Uani 1 1 d . . .
H53A H 0.7050 0.0486 0.8114 0.048 Uiso 1 1 calc R . .
H53B H 0.7122 0.1474 0.8392 0.048 Uiso 1 1 calc R . .
C54 C 0.6801(4) 0.0712(3) 0.9225(3) 0.0380(11) Uani 1 1 d . . .
H54A H 0.7084 0.1168 0.9651 0.046 Uiso 1 1 calc R . .
H54B H 0.5847 0.0656 0.9099 0.046 Uiso 1 1 calc R . .

loop_
_atom_site_aniso_label
_atom_site_aniso_U_11
_atom_site_aniso_U_22
_atom_site_aniso_U_33
_atom_site_aniso_U_23
_atom_site_aniso_U_13
_atom_site_aniso_U_12
K1 0.0394(6) 0.0374(5) 0.0386(6) -0.0012(5) 0.0068(5) 0.0040(5)
K2 0.0418(7) 0.0724(7) 0.0257(6) 0.0032(5) 0.0020(5) 0.0107(6)
K3 0.0391(6) 0.0360(5) 0.0412(6) 0.0061(5) 0.0123(5) 0.0082(5)
O1 0.065(2) 0.0466(19) 0.048(2) 0.0148(17) 0.0108(18) 0.0075(19)
O2 0.047(2) 0.059(2) 0.054(2) 0.0055(18) 0.0168(18) 0.0046(18)
O3 0.0369(19) 0.056(2) 0.040(2) 0.0013(16) -0.0016(15) -0.0016(17)
O4 0.044(2) 0.0448(18) 0.046(2) 0.0031(16) 0.0062(16) 0.0027(17)
O5 0.046(2) 0.065(2) 0.048(2) -0.0017(18) 0.0145(17) 0.0073(18)
O6 0.052(2) 0.077(2) 0.038(2) -0.0021(19) -0.0016(17) 0.009(2)
O7 0.044(2) 0.049(2) 0.055(2) 0.0121(17) 0.0066(17) 0.0046(17)
O8 0.050(2) 0.0493(19) 0.0344(19) -0.0051(15) 0.0083(16) 0.0110(17)
O9 0.039(2) 0.066(2) 0.042(2) -0.0010(17) 0.0026(16) 0.0130(19)
O10 0.047(2) 0.065(2) 0.039(2) 0.0134(17) 0.0076(16) 0.0054(18)
O11 0.046(2) 0.0458(19) 0.052(2) 0.0017(17) 0.0100(17) 0.0033(17)
O12 0.0353(18) 0.0484(19) 0.040(2) 0.0119(15) 0.0011(15) 0.0007(16)
O13 0.0279(17) 0.0390(17) 0.0368(18) 0.0067(14) 0.0060(14) 0.0045(14)
O14 0.0346(18) 0.0350(16) 0.0269(16) -0.0015(13) 0.0017(13) 0.0047(14)
O15 0.0370(18) 0.0420(17) 0.0294(17) 0.0067(14) 0.0080(14) 0.0074(15)
Si1 0.0339(7) 0.0291(6) 0.0333(7) 0.0028(5) 0.0073(6) 0.0015(5)
C1 0.033(3) 0.033(2) 0.025(2) 0.0043(19) 0.0023(19) 0.011(2)
C2 0.039(3) 0.043(3) 0.028(3) 0.000(2) 0.000(2) 0.009(2)
C3 0.032(3) 0.044(3) 0.045(3) -0.009(2) 0.004(2) 0.006(2)
C4 0.034(3) 0.037(3) 0.042(3) -0.005(2) 0.011(2) -0.007(2)
C5 0.044(3) 0.031(2) 0.031(3) 0.001(2) 0.001(2) 0.003(2)
C6 0.034(3) 0.024(2) 0.029(2) -0.0052(18) 0.007(2) 0.0024(19)
C7 0.038(3) 0.033(2) 0.023(2) -0.0007(19) 0.005(2) 0.012(2)
C8 0.043(3) 0.034(2) 0.032(3) 0.009(2) 0.008(2) 0.004(2)
C9 0.055(4) 0.060(3) 0.034(3) 0.016(2) 0.002(3) 0.028(3)
C10 0.037(3) 0.068(3) 0.036(3) -0.006(3) -0.003(2) 0.021(3)
C11 0.031(3) 0.040(3) 0.037(3) -0.002(2) 0.007(2) 0.002(2)
C12 0.035(3) 0.029(2) 0.027(2) -0.0060(18) 0.008(2) 0.006(2)
Si2 0.0598(19) 0.0409(15) 0.0283(15) 0.0051(12) -0.0007(13) -0.0068(14)
C13 0.088(3) 0.0502(19) 0.0255(14) 0.0014(16) -0.0027(19) -0.010(2)
C14 0.088(3) 0.0502(19) 0.0255(14) 0.0014(16) -0.0027(19) -0.010(2)
C15 0.088(3) 0.0502(19) 0.0255(14) 0.0014(16) -0.0027(19) -0.010(2)
C16 0.088(3) 0.0502(19) 0.0255(14) 0.0014(16) -0.0027(19) -0.010(2)
C17 0.088(3) 0.0502(19) 0.0255(14) 0.0014(16) -0.0027(19) -0.010(2)
C18 0.088(3) 0.0502(19) 0.0255(14) 0.0014(16) -0.0027(19) -0.010(2)
C19 0.088(3) 0.0502(19) 0.0255(14) 0.0014(16) -0.0027(19) -0.010(2)
C20 0.088(3) 0.0502(19) 0.0255(14) 0.0014(16) -0.0027(19) -0.010(2)
C21 0.088(3) 0.0502(19) 0.0255(14) 0.0014(16) -0.0027(19) -0.010(2)
C22 0.088(3) 0.0502(19) 0.0255(14) 0.0014(16) -0.0027(19) -0.010(2)
C23 0.088(3) 0.0502(19) 0.0255(14) 0.0014(16) -0.0027(19) -0.010(2)
C24 0.088(3) 0.0502(19) 0.0255(14) 0.0014(16) -0.0027(19) -0.010(2)
C25 0.072(4) 0.058(3) 0.070(4) 0.013(3) 0.015(3) -0.017(3)
C26 0.061(4) 0.083(4) 0.054(4) 0.016(3) 0.022(3) -0.014(3)
C27 0.036(3) 0.062(3) 0.074(4) -0.012(3) 0.015(3) 0.002(3)
C28 0.034(3) 0.064(3) 0.061(4) -0.006(3) 0.001(3) 0.004(3)
C29 0.059(4) 0.059(3) 0.039(3) 0.009(3) -0.004(3) 0.024(3)
C30 0.068(4) 0.066(3) 0.038(3) 0.016(3) 0.011(3) 0.022(3)
C31 0.060(4) 0.048(3) 0.044(3) -0.007(2) 0.010(3) -0.006(3)
C32 0.060(4) 0.049(3) 0.047(3) 0.005(3) 0.019(3) -0.009(3)
C33 0.036(3) 0.085(4) 0.070(4) -0.014(3) 0.012(3) 0.012(3)
C34 0.043(4) 0.081(4) 0.073(5) -0.010(4) 0.004(3) 0.016(3)
C35 0.071(4) 0.073(4) 0.045(4) 0.009(3) 0.002(3) 0.029(3)
C36 0.086(5) 0.078(4) 0.050(4) 0.017(3) 0.001(3) 0.036(4)
C37 0.056(3) 0.046(3) 0.046(3) 0.008(2) -0.007(3) 0.012(3)
C38 0.068(4) 0.047(3) 0.031(3) -0.003(2) -0.008(3) 0.021(3)
C39 0.064(4) 0.066(4) 0.040(3) -0.005(3) 0.008(3) 0.029(3)
C40 0.046(3) 0.093(4) 0.035(3) 0.001(3) 0.013(2) 0.027(3)
C41 0.032(3) 0.074(4) 0.052(3) -0.007(3) 0.006(2) -0.006(3)
C42 0.050(3) 0.054(3) 0.040(3) 0.007(2) 0.009(3) -0.009(3)
C43 0.048(3) 0.054(3) 0.057(4) 0.014(3) 0.003(3) 0.000(3)
C44 0.058(4) 0.045(3) 0.059(4) 0.007(3) 0.009(3) 0.007(3)
C45 0.047(3) 0.050(3) 0.062(4) 0.001(3) 0.015(3) 0.014(3)
C46 0.037(3) 0.063(3) 0.046(3) 0.019(3) 0.010(2) 0.014(3)
C47 0.033(3) 0.059(3) 0.046(3) 0.004(3) 0.003(2) -0.007(3)
C48 0.042(3) 0.044(3) 0.050(3) 0.007(2) 0.004(3) -0.012(2)
C49 0.029(3) 0.078(4) 0.037(3) 0.001(3) 0.014(2) 0.011(3)
C50 0.030(3) 0.060(3) 0.038(3) 0.008(2) 0.009(2) -0.002(2)
C51 0.038(3) 0.038(3) 0.035(3) -0.004(2) 0.004(2) -0.001(2)
C52 0.042(3) 0.028(2) 0.027(2) 0.0095(19) 0.005(2) -0.001(2)
C53 0.035(3) 0.047(3) 0.035(3) 0.006(2) -0.007(2) 0.012(2)
C54 0.029(3) 0.046(3) 0.038(3) 0.006(2) -0.002(2) 0.007(2)

loop_
_atom_type_symbol
_atom_type_description
_atom_type_scat_dispersion_real
_atom_type_scat_dispersion_imag
_atom_type_scat_source
C C 0.0033 0.0016 'International Tables Vol C Tables 4.2.6.8 and 6.1.1.4'
H H 0.0000 0.0000 'International Tables Vol C Tables 4.2.6.8 and 6.1.1.4'
O O 0.0106 0.0060 'International Tables Vol C Tables 4.2.6.8 and 6.1.1.4'
Si Si 0.0817 0.0704 'International Tables Vol C Tables 4.2.6.8 and 6.1.1.4'
K K 0.2009 0.2494 'International Tables Vol C Tables 4.2.6.8 and 6.1.1.4'

loop_
_geom_angle_atom_site_label_1
_geom_angle_atom_site_label_2
_geom_angle_atom_site_label_3
_geom_angle
_geom_angle_site_symmetry_1
_geom_angle_site_symmetry_3
O4 K1 O6 113.95(10) . .
O4 K1 O2 112.06(10) . .
O6 K1 O2 113.71(11) . .
O4 K1 O5 57.49(9) . .
O6 K1 O5 56.77(10) . .
O2 K1 O5 140.72(10) . .
O4 K1 O1 138.78(10) . .
O6 K1 O1 56.70(10) . .
O2 K1 O1 57.13(10) . .
O5 K1 O1 103.60(10) . .
O4 K1 O3 56.25(9) . .
O6 K1 O3 144.78(10) . .
O2 K1 O3 56.65(9) . .
O5 K1 O3 106.93(9) . .
O1 K1 O3 106.02(10) . .
O7 K2 O9 109.73(10) . .
O7 K2 O11 110.00(10) . .
O9 K2 O11 111.64(10) . .
O7 K2 C19 116.4(2) . 2_656
O9 K2 C19 114.2(2) . 2_656
O11 K2 C19 94.0(2) . 2_656
O7 K2 O10 136.44(9) . .
O9 K2 O10 56.02(10) . .
O11 K2 O10 56.62(9) . .
C19 K2 O10 106.3(2) 2_656 .
O7 K2 O12 55.46(9) . .
O9 K2 O12 136.86(9) . .
O11 K2 O12 55.49(9) . .
C19 K2 O12 108.1(2) 2_656 .
O10 K2 O12 104.14(9) . .
O7 K2 C18 123.1(2) . 2_656
O9 K2 C18 87.3(2) . 2_656
O11 K2 C18 112.8(2) . 2_656
C19 K2 C18 28.1(2) 2_656 2_656
O10 K2 C18 98.7(2) . 2_656
O12 K2 C18 135.7(2) . 2_656
O7 K2 C24 90.2(2) . 2_656
O9 K2 C24 128.8(2) . 2_656
O11 K2 C24 104.0(2) . 2_656
C19 K2 C24 26.2(3) 2_656 2_656
O10 K2 C24 132.1(2) . 2_656
O12 K2 C24 93.5(2) . 2_656
C18 K2 C24 44.5(3) 2_656 2_656
O7 K2 O8 55.15(9) . .
O9 K2 O8 55.35(9) . .
O11 K2 O8 136.05(9) . .
C19 K2 O8 129.93(19) 2_656 .
O10 K2 O8 103.12(9) . .
O12 K2 O8 102.72(8) . .
C18 K2 O8 108.4(2) 2_656 .
C24 K2 O8 116.0(2) 2_656 .
O7 K2 C13 100.23(18) . 2_656
O9 K2 C13 84.2(2) . 2_656
O11 K2 C13 137.3(2) . 2_656
C19 K2 C13 44.6(3) 2_656 2_656
O10 K2 C13 116.70(19) . 2_656
O12 K2 C13 135.1(2) . 2_656
C18 K2 C13 25.6(2) 2_656 2_656
C24 K2 C13 45.3(3) 2_656 2_656
O8 K2 C13 86.0(2) . 2_656
O7 K2 Si2 74.92(8) . 2_656
O9 K2 Si2 108.65(9) . 2_656
O11 K2 Si2 134.13(9) . 2_656
C19 K2 Si2 48.91(18) 2_656 2_656
O10 K2 Si2 146.47(8) . 2_656
O12 K2 Si2 105.38(8) . 2_656
C18 K2 Si2 48.4(2) 2_656 2_656
C24 K2 Si2 30.8(2) 2_656 2_656
O8 K2 Si2 85.54(8) . 2_656
C13 K2 Si2 30.60(18) 2_656 2_656
O14 K3 O15 63.00(8) . .
O14 K3 O13 111.69(9) . 2_757
O15 K3 O13 60.02(8) . 2_757
O14 K3 O13 59.01(8) . .
O15 K3 O13 100.40(9) . .
O13 K3 O13 98.20(7) 2_757 .
O14 K3 K3 83.46(7) . 2_757
O15 K3 K3 76.02(7) . 2_757
O13 K3 K3 49.37(6) 2_757 2_757
O13 K3 K3 48.83(6) . 2_757
C36 O1 C25 110.0(4) . .
C36 O1 K1 104.3(3) . .
C25 O1 K1 109.2(3) . .
C27 O2 C26 114.1(4) . .
C27 O2 K1 119.4(3) . .
C26 O2 K1 119.4(3) . .
C28 O3 C29 113.1(4) . .
C28 O3 K1 102.2(3) . .
C29 O3 K1 106.0(3) . .
C31 O4 C30 112.2(4) . .
C31 O4 K1 120.1(3) . .
C30 O4 K1 123.0(3) . .
C33 O5 C32 111.0(4) . .
C33 O5 K1 106.0(3) . .
C32 O5 K1 102.9(3) . .
C34 O6 C35 112.0(4) . .
C34 O6 K1 121.0(3) . .
C35 O6 K1 120.3(3) . .
C37 O7 C48 113.3(4) . .
C37 O7 K2 123.0(3) . .
C48 O7 K2 121.7(3) . .
C39 O8 C38 110.6(4) . .
C39 O8 K2 101.7(3) . .
C38 O8 K2 95.8(2) . .
C41 O9 C40 113.1(4) . .
C41 O9 K2 121.0(3) . .
C40 O9 K2 123.0(3) . .
C42 O10 C43 112.7(4) . .
C42 O10 K2 101.0(3) . .
C43 O10 K2 104.7(3) . .
C45 O11 C44 111.8(4) . .
C45 O11 K2 122.4(3) . .
C44 O11 K2 119.9(3) . .
C47 O12 C46 112.5(3) . .
C47 O12 K2 103.8(3) . .
C46 O12 K2 103.3(2) . .
C51 O13 C50 110.2(3) . .
C51 O13 K3 116.3(2) . 2_757
C50 O13 K3 102.6(2) . 2_757
C51 O13 K3 112.8(2) . .
C50 O13 K3 129.0(2) . .
K3 O13 K3 81.80(7) 2_757 .
C53 O14 C52 113.2(3) . .
C53 O14 K3 106.2(2) . .
C52 O14 K3 116.6(2) . .
C49 O15 C54 112.2(3) 2_757 .
C49 O15 K3 122.2(2) 2_757 .
C54 O15 K3 117.7(2) . .
C1 Si1 C12 87.12(18) . .
C2 C1 C6 114.6(4) . .
C2 C1 Si1 131.6(3) . .
C6 C1 Si1 113.7(3) . .
C3 C2 C1 123.6(4) . .
C2 C3 C4 120.1(4) . .
C5 C4 C3 120.9(4) . .
C4 C5 C6 119.4(4) . .
C5 C6 C7 126.6(4) . .
C5 C6 C1 121.3(4) . .
C7 C6 C1 112.0(3) . .
C8 C7 C12 121.4(4) . .
C8 C7 C6 125.0(4) . .
C12 C7 C6 113.5(3) . .
C9 C8 C7 120.6(4) . .
C8 C9 C10 119.3(4) . .
C11 C10 C9 120.8(4) . .
C10 C11 C12 122.8(4) . .
C7 C12 C11 115.0(4) . .
C7 C12 Si1 113.6(3) . .
C11 C12 Si1 131.3(3) . .
C13 Si2 C24 85.6(5) . .
C13 Si2 K2 66.4(4) . 2_656
C24 Si2 K2 61.8(5) . 2_656
C18 C13 C14 116.1(9) . .
C18 C13 Si2 114.7(8) . .
C14 C13 Si2 129.0(8) . .
C18 C13 K2 67.1(8) . 2_656
C14 C13 K2 113.8(8) . 2_656
Si2 C13 K2 83.0(4) . 2_656
C15 C14 C13 122.1(10) . .
C14 C15 C16 118.5(11) . .
C17 C16 C15 124.2(10) . .
C16 C17 C18 117.7(10) . .
C17 C18 C19 126.2(10) . .
C17 C18 C13 121.3(10) . .
C19 C18 C13 112.4(9) . .
C17 C18 K2 107.5(8) . 2_656
C19 C18 K2 74.3(8) . 2_656
C13 C18 K2 87.4(8) . 2_656
C20 C19 C24 124.1(10) . .
C20 C19 C18 125.8(9) . .
C24 C19 C18 109.9(9) . .
C20 C19 K2 102.5(7) . 2_656
C24 C19 K2 83.1(9) . 2_656
C18 C19 K2 77.6(8) . 2_656
C21 C20 C19 119.0(10) . .
C22 C21 C20 118.9(11) . .
C21 C22 C23 124.7(12) . .
C22 C23 C24 118.4(10) . .
C19 C24 C23 114.6(9) . .
C19 C24 Si2 117.3(8) . .
C23 C24 Si2 128.0(8) . .
C19 C24 K2 70.7(8) . 2_656
C23 C24 K2 112.2(9) . 2_656
Si2 C24 K2 87.4(5) . 2_656
O1 C25 C26 109.8(4) . .
O2 C26 C25 109.9(5) . .
O2 C27 C28 110.1(4) . .
O3 C28 C27 108.6(4) . .
O3 C29 C30 108.2(4) . .
O4 C30 C29 108.1(4) . .
O4 C31 C32 109.1(4) . .
O5 C32 C31 109.9(4) . .
O5 C33 C34 108.5(4) . .
O6 C34 C33 108.0(5) . .
O6 C35 C36 109.7(4) . .
O1 C36 C35 107.6(5) . .
O7 C37 C38 108.9(4) . .
O8 C38 C37 108.2(4) . .
O8 C39 C40 108.6(4) . .
O9 C40 C39 111.4(4) . .
O9 C41 C42 108.1(4) . .
O10 C42 C41 109.5(4) . .
O10 C43 C44 107.0(4) . .
O11 C44 C43 108.1(4) . .
O11 C45 C46 107.8(4) . .
O12 C46 C45 108.7(4) . .
O12 C47 C48 106.4(4) . .
O7 C48 C47 110.1(4) . .
O15 C49 C50 108.7(4) 2_757 .
O13 C50 C49 110.7(4) . .
O13 C51 C52 110.1(3) . .
O14 C52 C51 108.8(3) . .
O14 C53 C54 113.4(3) . .
O15 C54 C53 108.2(4) . .

loop_
_geom_bond_atom_site_label_1
_geom_bond_atom_site_label_2
_geom_bond_distance
_geom_bond_site_symmetry_2
K1 O4 2.870(3) .
K1 O6 2.893(4) .
K1 O2 2.910(3) .
K1 O5 2.998(3) .
K1 O1 3.010(3) .
K1 O3 3.047(3) .
K2 O7 2.892(3) .
K2 O9 2.912(3) .
K2 O11 2.936(3) .
K2 C19 3.043(12) 2_656
K2 O10 3.037(3) .
K2 O12 3.095(3) .
K2 C18 3.088(16) 2_656
K2 C24 3.202(16) 2_656
K2 O8 3.235(3) .
K2 C13 3.350(11) 2_656
K2 Si2 3.629(3) 2_656
K3 O14 2.704(3) .
K3 O15 2.716(3) .
K3 O13 2.973(3) 2_757
K3 O13 2.998(3) .
K3 K3 3.910(2) 2_757
O1 C36 1.424(6) .
O1 C25 1.425(6) .
O2 C27 1.416(6) .
O2 C26 1.425(6) .
O3 C28 1.414(5) .
O3 C29 1.425(5) .
O4 C31 1.401(5) .
O4 C30 1.411(6) .
O5 C33 1.414(6) .
O5 C32 1.425(6) .
O6 C34 1.404(6) .
O6 C35 1.415(6) .
O7 C37 1.413(5) .
O7 C48 1.419(6) .
O8 C39 1.422(6) .
O8 C38 1.429(6) .
O9 C41 1.393(6) .
O9 C40 1.428(6) .
O10 C42 1.423(6) .
O10 C43 1.423(5) .
O11 C45 1.406(6) .
O11 C44 1.411(5) .
O12 C47 1.423(5) .
O12 C46 1.426(5) .
O13 C51 1.419(5) .
O13 C50 1.439(5) .
O13 K3 2.973(3) 2_757
O14 C53 1.430(5) .
O14 C52 1.431(5) .
O15 C49 1.403(5) 2_757
O15 C54 1.448(5) .
Si1 C1 1.865(4) .
Si1 C12 1.867(4) .
C1 C2 1.428(6) .
C1 C6 1.451(5) .
C2 C3 1.373(6) .
C3 C4 1.394(6) .
C4 C5 1.380(6) .
C5 C6 1.427(6) .
C6 C7 1.457(6) .
C7 C8 1.403(5) .
C7 C12 1.431(5) .
C8 C9 1.381(6) .
C9 C10 1.402(6) .
C10 C11 1.353(6) .
C11 C12 1.440(6) .
Si2 C13 1.861(10) .
Si2 C24 1.858(11) .
Si2 K2 3.629(3) 2_656
C13 C18 1.448(13) .
C13 C14 1.463(12) .
C13 K2 3.350(11) 2_656
C14 C15 1.365(12) .
C15 C16 1.410(12) .
C16 C17 1.374(12) .
C17 C18 1.424(12) .
C18 C19 1.489(13) .
C18 K2 3.088(16) 2_656
C19 C20 1.406(12) .
C19 C24 1.424(13) .
C19 K2 3.043(12) 2_656
C20 C21 1.382(12) .
C21 C22 1.367(12) .
C22 C23 1.397(13) .
C23 C24 1.468(13) .
C24 K2 3.202(15) 2_656
C25 C26 1.463(8) .
C27 C28 1.479(7) .
C29 C30 1.497(7) .
C31 C32 1.468(7) .
C33 C34 1.501(8) .
C35 C36 1.495(8) .
C37 C38 1.494(7) .
C39 C40 1.493(7) .
C41 C42 1.468(7) .
C43 C44 1.521(7) .
C45 C46 1.492(6) .
C47 C48 1.476(6) .
C49 O15 1.403(5) 2_757
C49 C50 1.498(6) .
C51 C52 1.500(6) .
C53 C54 1.495(6) .

loop_
_geom_torsion_atom_site_label_1
_geom_torsion_atom_site_label_2
_geom_torsion_atom_site_label_3
_geom_torsion_atom_site_label_4
_geom_torsion
_geom_torsion_site_symmetry_1
_geom_torsion_site_symmetry_4
O4 K1 O1 C36 127.7(3) . .
O6 K1 O1 C36 38.4(3) . .
O2 K1 O1 C36 -145.7(3) . .
O5 K1 O1 C36 71.9(3) . .
O3 K1 O1 C36 -175.7(3) . .
O4 K1 O1 C25 -114.7(3) . .
O6 K1 O1 C25 156.0(3) . .
O2 K1 O1 C25 -28.1(3) . .
O5 K1 O1 C25 -170.5(3) . .
O3 K1 O1 C25 -58.1(3) . .
O4 K1 O2 C27 -18.5(3) . .
O6 K1 O2 C27 -149.5(3) . .
O5 K1 O2 C27 -83.6(4) . .
O1 K1 O2 C27 -153.3(4) . .
O3 K1 O2 C27 -8.3(3) . .
O4 K1 O2 C26 130.4(4) . .
O6 K1 O2 C26 -0.6(4) . .
O5 K1 O2 C26 65.3(4) . .
O1 K1 O2 C26 -4.4(3) . .
O3 K1 O2 C26 140.6(4) . .
O4 K1 O3 C28 -152.6(3) . .
O6 K1 O3 C28 123.2(3) . .
O2 K1 O3 C28 38.7(3) . .
O5 K1 O3 C28 178.9(3) . .
O1 K1 O3 C28 68.9(3) . .
O4 K1 O3 C29 -33.9(3) . .
O6 K1 O3 C29 -118.2(3) . .
O2 K1 O3 C29 157.4(3) . .
O5 K1 O3 C29 -62.4(3) . .
O1 K1 O3 C29 -172.4(3) . .
O6 K1 O4 C31 -11.3(3) . .
O2 K1 O4 C31 -142.3(3) . .
O5 K1 O4 C31 -5.2(3) . .
O1 K1 O4 C31 -77.5(4) . .
O3 K1 O4 C31 -152.4(3) . .
O6 K1 O4 C30 142.5(3) . .
O2 K1 O4 C30 11.6(4) . .
O5 K1 O4 C30 148.7(4) . .
O1 K1 O4 C30 76.4(4) . .
O3 K1 O4 C30 1.4(3) . .
O4 K1 O5 C33 152.3(3) . .
O6 K1 O5 C33 -34.5(3) . .
O2 K1 O5 C33 -122.1(3) . .
O1 K1 O5 C33 -68.0(3) . .
O3 K1 O5 C33 -179.7(3) . .
O4 K1 O5 C32 35.6(3) . .
O6 K1 O5 C32 -151.2(3) . .
O2 K1 O5 C32 121.2(3) . .
O1 K1 O5 C32 175.3(3) . .
O3 K1 O5 C32 63.6(3) . .
O4 K1 O6 C34 7.7(4) . .
O2 K1 O6 C34 137.8(3) . .
O5 K1 O6 C34 1.5(3) . .
O1 K1 O6 C34 141.6(4) . .
O3 K1 O6 C34 72.6(4) . .
O4 K1 O6 C35 -141.2(3) . .
O2 K1 O6 C35 -11.1(4) . .
O5 K1 O6 C35 -147.4(4) . .
O1 K1 O6 C35 -7.3(3) . .
O3 K1 O6 C35 -76.3(4) . .
O9 K2 O7 C37 -22.5(3) . .
O11 K2 O7 C37 -145.7(3) . .
C19 K2 O7 C37 109.0(4) 2_656 .
O10 K2 O7 C37 -83.5(4) . .
O12 K2 O7 C37 -156.4(4) . .
C18 K2 O7 C37 77.5(4) 2_656 .
C24 K2 O7 C37 109.4(4) 2_656 .
O8 K2 O7 C37 -12.8(3) . .
C13 K2 O7 C37 64.9(4) 2_656 .
Si2 K2 O7 C37 82.3(3) 2_656 .
O9 K2 O7 C48 140.5(3) . .
O11 K2 O7 C48 17.4(3) . .
C19 K2 O7 C48 -87.9(4) 2_656 .
O10 K2 O7 C48 79.5(3) . .
O12 K2 O7 C48 6.6(3) . .
C18 K2 O7 C48 -119.5(4) 2_656 .
C24 K2 O7 C48 -87.6(4) 2_656 .
O8 K2 O7 C48 150.2(3) . .
C13 K2 O7 C48 -132.0(4) 2_656 .
Si2 K2 O7 C48 -114.7(3) 2_656 .
O7 K2 O8 C39 154.2(3) . .
O9 K2 O8 C39 -36.8(3) . .
O11 K2 O8 C39 -122.8(3) . .
C19 K2 O8 C39 57.2(4) 2_656 .
O10 K2 O8 C39 -67.7(3) . .
O12 K2 O8 C39 -175.7(3) . .
C18 K2 O8 C39 36.3(4) 2_656 .
C24 K2 O8 C39 83.9(4) 2_656 .
C13 K2 O8 C39 48.8(3) 2_656 .
Si2 K2 O8 C39 79.5(3) 2_656 .
O7 K2 O8 C38 41.7(2) . .
O9 K2 O8 C38 -149.3(3) . .
O11 K2 O8 C38 124.7(3) . .
C19 K2 O8 C38 -55.3(4) 2_656 .
O10 K2 O8 C38 179.8(2) . .
O12 K2 O8 C38 71.8(3) . .
C18 K2 O8 C38 -76.3(3) 2_656 .
C24 K2 O8 C38 -28.6(3) 2_656 .
C13 K2 O8 C38 -63.7(3) 2_656 .
Si2 K2 O8 C38 -33.0(2) 2_656 .
O7 K2 O9 C41 -143.0(3) . .
O11 K2 O9 C41 -20.8(3) . .
C19 K2 O9 C41 84.3(4) 2_656 .
O10 K2 O9 C41 -9.6(3) . .
O12 K2 O9 C41 -82.9(4) . .
C18 K2 O9 C41 92.7(4) 2_656 .
C24 K2 O9 C41 110.0(4) 2_656 .
O8 K2 O9 C41 -152.6(4) . .
C13 K2 O9 C41 118.2(4) 2_656 .
Si2 K2 O9 C41 136.8(3) 2_656 .
O7 K2 O9 C40 16.2(3) . .
O11 K2 O9 C40 138.5(3) . .
C19 K2 O9 C40 -116.4(4) 2_656 .
O10 K2 O9 C40 149.6(3) . .
O12 K2 O9 C40 76.4(3) . .
C18 K2 O9 C40 -108.0(4) 2_656 .
C24 K2 O9 C40 -90.8(4) 2_656 .
O8 K2 O9 C40 6.6(3) . .
C13 K2 O9 C40 -82.6(4) 2_656 .
Si2 K2 O9 C40 -63.9(3) 2_656 .
O7 K2 O10 C42 122.2(3) . .
O9 K2 O10 C42 39.0(3) . .
O11 K2 O10 C42 -153.4(3) . .
C19 K2 O10 C42 -69.5(3) 2_656 .
O12 K2 O10 C42 176.5(3) . .
C18 K2 O10 C42 -41.8(3) 2_656 .
C24 K2 O10 C42 -75.2(4) 2_656 .
O8 K2 O10 C42 69.5(3) . .
C13 K2 O10 C42 -22.6(4) 2_656 .
Si2 K2 O10 C42 -32.4(3) 2_656 .
O7 K2 O10 C43 -120.6(3) . .
O9 K2 O10 C43 156.1(3) . .
O11 K2 O10 C43 -36.3(3) . .
C19 K2 O10 C43 47.7(3) 2_656 .
O12 K2 O10 C43 -66.3(3) . .
C18 K2 O10 C43 75.4(4) 2_656 .
C24 K2 O10 C43 41.9(4) 2_656 .
O8 K2 O10 C43 -173.3(3) . .
C13 K2 O10 C43 94.6(3) 2_656 .
Si2 K2 O10 C43 84.7(3) 2_656 .
O7 K2 O11 C45 -15.7(4) . .
O9 K2 O11 C45 -137.7(3) . .
C19 K2 O11 C45 104.3(4) 2_656 .
O10 K2 O11 C45 -148.8(4) . .
O12 K2 O11 C45 -4.9(3) . .
C18 K2 O11 C45 125.9(4) 2_656 .
C24 K2 O11 C45 79.7(4) 2_656 .
O8 K2 O11 C45 -75.8(4) . .
C13 K2 O11 C45 116.7(4) 2_656 .
Si2 K2 O11 C45 72.5(4) 2_656 .
O7 K2 O11 C44 135.3(3) . .
O9 K2 O11 C44 13.2(3) . .
C19 K2 O11 C44 -104.8(4) 2_656 .
O10 K2 O11 C44 2.1(3) . .
O12 K2 O11 C44 146.0(3) . .
C18 K2 O11 C44 -83.2(4) 2_656 .
C24 K2 O11 C44 -129.4(4) 2_656 .
O8 K2 O11 C44 75.2(3) . .
C13 K2 O11 C44 -92.4(4) 2_656 .
Si2 K2 O11 C44 -136.6(3) 2_656 .
O7 K2 O12 C47 -38.2(2) . .
O9 K2 O12 C47 -120.5(3) . .
O11 K2 O12 C47 154.1(3) . .
C19 K2 O12 C47 71.8(3) 2_656 .
O10 K2 O12 C47 -175.4(2) . .
C18 K2 O12 C47 65.8(4) 2_656 .
C24 K2 O12 C47 49.5(3) 2_656 .
O8 K2 O12 C47 -68.2(2) . .
C13 K2 O12 C47 29.1(4) 2_656 .
Si2 K2 O12 C47 20.7(3) 2_656 .
O7 K2 O12 C46 -155.8(3) . .
O9 K2 O12 C46 121.9(3) . .
O11 K2 O12 C46 36.5(2) . .
C19 K2 O12 C46 -45.8(3) 2_656 .
O10 K2 O12 C46 67.0(3) . .
C18 K2 O12 C46 -51.8(4) 2_656 .
C24 K2 O12 C46 -68.1(3) 2_656 .
O8 K2 O12 C46 174.2(3) . .
C13 K2 O12 C46 -88.5(4) 2_656 .
Si2 K2 O12 C46 -96.9(3) 2_656 .
O14 K3 O13 C51 -4.7(2) . .
O15 K3 O13 C51 -54.3(3) . .
O13 K3 O13 C51 -115.2(3) 2_757 .
K3 K3 O13 C51 -115.2(3) 2_757 .
O14 K3 O13 C50 -150.0(3) . .
O15 K3 O13 C50 160.5(3) . .
O13 K3 O13 C50 99.6(3) 2_757 .
K3 K3 O13 C50 99.6(3) 2_757 .
O14 K3 O13 K3 110.42(10) . 2_757
O15 K3 O13 K3 60.86(8) . 2_757
O13 K3 O13 K3 0.0 2_757 2_757
O15 K3 O14 C53 -33.2(2) . .
O13 K3 O14 C53 -69.5(2) 2_757 .
O13 K3 O14 C53 -156.1(3) . .
K3 K3 O14 C53 -110.8(2) 2_757 .
O15 K3 O14 C52 93.9(3) . .
O13 K3 O14 C52 57.7(3) 2_757 .
O13 K3 O14 C52 -28.9(2) . .
K3 K3 O14 C52 16.3(2) 2_757 .
O14 K3 O15 C49 -140.6(3) . 2_757
O13 K3 O15 C49 0.0(3) 2_757 2_757
O13 K3 O15 C49 -93.5(3) . 2_757
K3 K3 O15 C49 -50.8(3) 2_757 2_757
O14 K3 O15 C54 6.1(3) . .
O13 K3 O15 C54 146.7(3) 2_757 .
O13 K3 O15 C54 53.2(3) . .
K3 K3 O15 C54 95.8(3) 2_757 .
C12 Si1 C1 C2 176.0(4) . .
C12 Si1 C1 C6 -0.2(3) . .
C6 C1 C2 C3 0.9(6) . .
Si1 C1 C2 C3 -175.3(4) . .
C1 C2 C3 C4 -2.1(7) . .
C2 C3 C4 C5 0.8(7) . .
C3 C4 C5 C6 1.6(6) . .
C4 C5 C6 C7 175.9(4) . .
C4 C5 C6 C1 -2.7(6) . .
C2 C1 C6 C5 1.5(6) . .
Si1 C1 C6 C5 178.4(3) . .
C2 C1 C6 C7 -177.4(4) . .
Si1 C1 C6 C7 -0.5(4) . .
C5 C6 C7 C8 -0.9(7) . .
C1 C6 C7 C8 177.8(4) . .
C5 C6 C7 C12 -177.7(4) . .
C1 C6 C7 C12 1.1(5) . .
C12 C7 C8 C9 1.9(7) . .
C6 C7 C8 C9 -174.6(4) . .
C7 C8 C9 C10 -1.2(7) . .
C8 C9 C10 C11 -0.9(7) . .
C9 C10 C11 C12 2.2(7) . .
C8 C7 C12 C11 -0.6(6) . .
C6 C7 C12 C11 176.3(4) . .
C8 C7 C12 Si1 -178.1(3) . .
C6 C7 C12 Si1 -1.3(4) . .
C10 C11 C12 C7 -1.5(6) . .
C10 C11 C12 Si1 175.5(4) . .
C1 Si1 C12 C7 0.8(3) . .
C1 Si1 C12 C11 -176.2(4) . .
C24 Si2 C13 C18 -0.4(8) . .
K2 Si2 C13 C18 60.7(10) 2_656 .
C24 Si2 C13 C14 -176.2(13) . .
K2 Si2 C13 C14 -115.1(12) 2_656 .
C24 Si2 C13 K2 -61.1(5) . 2_656
C18 C13 C14 C15 1.4(19) . .
Si2 C13 C14 C15 177.2(8) . .
K2 C13 C14 C15 76.4(11) 2_656 .
C13 C14 C15 C16 0.8(16) . .
C14 C15 C16 C17 -1.9(15) . .
C15 C16 C17 C18 0.7(15) . .
C16 C17 C18 C19 -179.2(14) . .
C16 C17 C18 C13 1.7(18) . .
C16 C17 C18 K2 -96.1(9) . 2_656
C14 C13 C18 C17 -3(2) . .
Si2 C13 C18 C17 -179.1(10) . .
K2 C13 C18 C17 -109.0(14) 2_656 .
C14 C13 C18 C19 178.1(9) . .
Si2 C13 C18 C19 1.7(18) . .
K2 C13 C18 C19 71.8(12) 2_656 .
C14 C13 C18 K2 106.3(10) . 2_656
Si2 C13 C18 K2 -70.1(8) . 2_656
C17 C18 C19 C20 4(2) . .
C13 C18 C19 C20 -176.9(9) . .
K2 C18 C19 C20 -96.6(12) 2_656 .
C17 C18 C19 C24 178.4(8) . .
C13 C18 C19 C24 -2(2) . .
K2 C18 C19 C24 77.9(12) 2_656 .
C17 C18 C19 K2 100.5(14) . 2_656
C13 C18 C19 K2 -80.3(12) . 2_656
C24 C19 C20 C21 4.0(17) . .
C18 C19 C20 C21 177.7(13) . .
K2 C19 C20 C21 94.1(9) 2_656 .
C19 C20 C21 C22 0.4(14) . .
C20 C21 C22 C23 -2.6(16) . .
C21 C22 C23 C24 0.5(17) . .
C20 C19 C24 C23 -6(2) . .
C18 C19 C24 C23 179.6(8) . .
K2 C19 C24 C23 -106.2(12) 2_656 .
C20 C19 C24 Si2 176.9(9) . .
C18 C19 C24 Si2 2(2) . .
K2 C19 C24 Si2 76.4(10) 2_656 .
C20 C19 C24 K2 100.5(11) . 2_656
C18 C19 C24 K2 -74.2(12) . 2_656
C22 C23 C24 C19 3(2) . .
C22 C23 C24 Si2 -179.5(9) . .
C22 C23 C24 K2 -74.6(12) . 2_656
C13 Si2 C24 C19 -1.1(11) . .
K2 Si2 C24 C19 -66.6(11) 2_656 .
C13 Si2 C24 C23 -178.1(15) . .
K2 Si2 C24 C23 116.4(15) 2_656 .
C13 Si2 C24 K2 65.5(4) . 2_656
C36 O1 C25 C26 174.3(5) . .
K1 O1 C25 C26 60.3(5) . .
C27 O2 C26 C25 -173.7(4) . .
K1 O2 C26 C25 35.9(6) . .
O1 C25 C26 O2 -65.6(6) . .
C26 O2 C27 C28 -173.2(4) . .
K1 O2 C27 C28 -22.7(5) . .
C29 O3 C28 C27 175.5(4) . .
K1 O3 C28 C27 -71.1(4) . .
O2 C27 C28 O3 67.0(5) . .
C28 O3 C29 C30 176.9(4) . .
K1 O3 C29 C30 65.7(4) . .
C31 O4 C30 C29 -174.4(4) . .
K1 O4 C30 C29 29.9(5) . .
O3 C29 C30 O4 -65.6(5) . .
C30 O4 C31 C32 177.6(4) . .
K1 O4 C31 C32 -25.9(5) . .
C33 O5 C32 C31 178.3(4) . .
K1 O5 C32 C31 -68.6(4) . .
O4 C31 C32 O5 67.0(5) . .
C32 O5 C33 C34 178.3(4) . .
K1 O5 C33 C34 67.2(5) . .
C35 O6 C34 C33 -178.9(4) . .
K1 O6 C34 C33 29.8(5) . .
O5 C33 C34 O6 -66.8(6) . .
C34 O6 C35 C36 -175.3(4) . .
K1 O6 C35 C36 -23.7(6) . .
C25 O1 C36 C35 173.3(4) . .
K1 O1 C36 C35 -69.7(4) . .
O6 C35 C36 O1 65.2(6) . .
C48 O7 C37 C38 177.5(4) . .
K2 O7 C37 C38 -18.2(5) . .
C39 O8 C38 C37 -178.9(4) . .
K2 O8 C38 C37 -74.1(3) . .
O7 C37 C38 O8 69.8(5) . .
C38 O8 C39 C40 167.8(4) . .
K2 O8 C39 C40 67.0(4) . .
C41 O9 C40 C39 -175.1(4) . .
K2 O9 C40 C39 24.1(5) . .
O8 C39 C40 O9 -66.4(5) . .
C40 O9 C41 C42 177.5(4) . .
K2 O9 C41 C42 -21.3(5) . .
C43 O10 C42 C41 175.9(4) . .
K2 O10 C42 C41 -73.0(4) . .
O9 C41 C42 O10 67.3(5) . .
C42 O10 C43 C44 178.6(4) . .
K2 O10 C43 C44 69.7(4) . .
C45 O11 C44 C43 -175.9(4) . .
K2 O11 C44 C43 30.4(5) . .
O10 C43 C44 O11 -69.7(5) . .
C44 O11 C45 C46 -179.6(4) . .
K2 O11 C45 C46 -26.6(5) . .
C47 O12 C46 C45 178.7(4) . .
K2 O12 C46 C45 -70.0(4) . .
O11 C45 C46 O12 67.7(5) . .
C46 O12 C47 C48 -179.6(4) . .
K2 O12 C47 C48 69.4(4) . .
C37 O7 C48 C47 -170.0(4) . .
K2 O7 C48 C47 25.4(5) . .
O12 C47 C48 O7 -66.6(5) . .
C51 O13 C50 C49 -173.6(4) . .
K3 O13 C50 C49 62.0(4) 2_757 .
K3 O13 C50 C49 -27.6(5) . .
O15 C49 C50 O13 -65.8(5) 2_757 .
C50 O13 C51 C52 -173.3(3) . .
K3 O13 C51 C52 -57.1(4) 2_757 .
K3 O13 C51 C52 34.9(4) . .
C53 O14 C52 C51 -175.4(3) . .
K3 O14 C52 C51 60.9(4) . .
O13 C51 C52 O14 -62.6(4) . .
C52 O14 C53 C54 -66.1(4) . .
K3 O14 C53 C54 63.1(4) . .
C49 O15 C54 C53 170.9(4) 2_757 .
K3 O15 C54 C53 21.0(4) . .
O14 C53 C54 O15 -57.9(5) . .
